data_7203236
loop_
_publ_author_name
'Mariaca, Ra\'ul'
'Behrnd, Norwid-Rasmus'
'Eggli, Patrick'
'Stoeckli-Evans, Helen'
'Hulliger, J\"urg'

_publ_section_title
;
 Synthesis and crystal engineering of fluorinated stilbenes
;
_journal_issue 3
_journal_name_full CrystEngComm
_journal_page_first 222
_journal_paper_doi 10.1039/b517032j
_journal_volume 8
_journal_year 2006
_chemical_formula_moiety 'C15 H2 Br F8 N'
_chemical_formula_sum 'C15 H2 Br F8 N'
_chemical_formula_weight 428.09
_chemical_name_systematic
;
?
;
_space_group_IT_number 2
_symmetry_cell_setting triclinic
_symmetry_space_group_name_Hall '-P 1'
_symmetry_space_group_name_H-M 'P -1'
_atom_sites_solution_hydrogens geom
_atom_sites_solution_primary direct
_atom_sites_solution_secondary difmap
_audit_creation_method SHELXL-97
_cell_angle_alpha 81.226(18)
_cell_angle_beta 79.789(18)
_cell_angle_gamma 62.434(16)
_cell_formula_units_Z 2
_cell_length_a 7.2037(17)
_cell_length_b 8.0870(18)
_cell_length_c 13.661(3)
_cell_measurement_reflns_used 6301
_cell_measurement_temperature 153(2)
_cell_measurement_theta_max 24.90
_cell_measurement_theta_min 1.50
_cell_volume 692.0(3)
_computing_cell_refinement 'X-Area V1.17'
_computing_data_collection 'X-Area V1.17 (STOE & Cie GmbH, 2002)'
_computing_data_reduction 'X-RED32 V1.04 (STOE & Cie GmbH, 2002)'
_computing_molecular_graphics 'PLATON (Spek, 2003)'
_computing_publication_material SHELXL-97
_computing_structure_refinement 'SHELXL-97 (Sheldrick, 1997)'
_computing_structure_solution 'SHELXS-97 (Sheldrick, 1990)'
_diffrn_ambient_temperature 153(2)
_diffrn_measured_fraction_theta_full 0.996
_diffrn_measured_fraction_theta_max 0.996
_diffrn_measurement_device_type 'STOE IPDS-2'
_diffrn_measurement_method 'rotation method'
_diffrn_radiation_monochromator graphite
_diffrn_radiation_source 'fine-focus sealed tube'
_diffrn_radiation_type MoK\a
_diffrn_radiation_wavelength 0.71073
_diffrn_reflns_av_R_equivalents 0.0816
_diffrn_reflns_av_sigmaI/netI 0.0639
_diffrn_reflns_limit_h_max 8
_diffrn_reflns_limit_h_min -8
_diffrn_reflns_limit_k_max 9
_diffrn_reflns_limit_k_min -9
_diffrn_reflns_limit_l_max 15
_diffrn_reflns_limit_l_min -15
_diffrn_reflns_number 6252
_diffrn_reflns_theta_full 24.65
_diffrn_reflns_theta_max 24.65
_diffrn_reflns_theta_min 1.52
_diffrn_standards_decay_% 0
_diffrn_standards_number 0
_exptl_absorpt_coefficient_mu 3.065
_exptl_absorpt_correction_T_max 0.509
_exptl_absorpt_correction_T_min 0.067
_exptl_absorpt_correction_type empirical
_exptl_absorpt_process_details 'DIFABS (Platon, Spek 2003)'
_exptl_crystal_colour colourless
_exptl_crystal_density_diffrn 2.054
_exptl_crystal_density_meas ?
_exptl_crystal_density_method 'not measured'
_exptl_crystal_description rod
_exptl_crystal_F_000 412
_exptl_crystal_size_max 0.25
_exptl_crystal_size_mid 0.18
_exptl_crystal_size_min 0.12
_refine_diff_density_max 0.486
_refine_diff_density_min -1.018
_refine_diff_density_rms 0.086
_refine_ls_extinction_method none
_refine_ls_goodness_of_fit_ref 1.003
_refine_ls_hydrogen_treatment constr
_refine_ls_matrix_type full
_refine_ls_number_parameters 226
_refine_ls_number_reflns 2349
_refine_ls_number_restraints 0
_refine_ls_restrained_S_all 1.003
_refine_ls_R_factor_all 0.0656
_refine_ls_R_factor_gt 0.0479
_refine_ls_shift/su_max <0.001
_refine_ls_shift/su_mean <0.001
_refine_ls_structure_factor_coef Fsqd
_refine_ls_weighting_details 'calc w=1/[\s^2^(Fo^2^)+(0.0760P)^2^] where P=(Fo^2^+2Fc^2^)/3'
_refine_ls_weighting_scheme calc
_refine_ls_wR_factor_gt 0.1150
_refine_ls_wR_factor_ref 0.1248
_reflns_number_gt 1814
_reflns_number_total 2349
_reflns_threshold_expression I>2sigma(I)
_cod_data_source_file b517032j.txt
_cod_data_source_block CF8B
_cod_depositor_comments
;
The following automatic conversions were performed:

'_exptl_crystal_density_meas' value 'none' was changed to '?' - the
value is perceived as not measured.

Automatic conversion script
Id: cif_fix_values 3008 2015-01-20 13:52:24Z robertas 
;
_cod_original_cell_volume 692.1(3)
_cod_database_code 7203236

loop_
_symmetry_equiv_pos_as_xyz
'x, y, z'
'-x, -y, -z'

loop_
_atom_site_label
_atom_site_type_symbol
_atom_site_fract_x
_atom_site_fract_y
_atom_site_fract_z
_atom_site_U_iso_or_equiv
_atom_site_adp_type
_atom_site_occupancy
_atom_site_symmetry_multiplicity
_atom_site_calc_flag
_atom_site_refinement_flags
_atom_site_disorder_assembly
_atom_site_disorder_group
Br1 Br 0.71967(8) 0.44296(7) -0.31559(4) 0.0572(2) Uani 1 1 d . . .
F1 F 0.7452(5) 0.8117(4) -0.3148(2) 0.0563(7) Uani 1 1 d . . .
F2 F 0.7593(4) 0.9708(4) -0.1622(2) 0.0502(6) Uani 1 1 d . . .
F3 F 0.7367(5) 0.4661(4) 0.0579(2) 0.0527(7) Uani 1 1 d . . .
F4 F 0.7230(5) 0.3096(4) -0.0944(2) 0.0573(7) Uani 1 1 d . . .
F5 F 0.8147(5) 1.1056(4) 0.1068(2) 0.0556(7) Uani 1 1 d . . .
F6 F 0.8199(5) 1.2674(4) 0.2594(2) 0.0554(7) Uani 1 1 d . . .
F7 F 0.7071(5) 0.8112(4) 0.4842(2) 0.0646(8) Uani 1 1 d . . .
F8 F 0.7023(5) 0.6450(4) 0.3311(2) 0.0593(7) Uani 1 1 d . . .
N1 N 0.7581(8) 1.2106(7) 0.5225(4) 0.0720(13) Uani 1 1 d . . .
C1 C 0.7307(7) 0.5570(7) -0.2082(4) 0.0473(11) Uani 1 1 d . . .
C2 C 0.7410(8) 0.7254(7) -0.2225(4) 0.0482(11) Uani 1 1 d . . .
C3 C 0.7492(7) 0.8073(6) -0.1422(4) 0.0444(10) Uani 1 1 d . . .
C4 C 0.7467(7) 0.7270(6) -0.0448(3) 0.0428(10) Uani 1 1 d . . .
C5 C 0.7355(7) 0.5581(7) -0.0331(3) 0.0444(10) Uani 1 1 d . . .
C6 C 0.7299(7) 0.4735(6) -0.1122(4) 0.0464(11) Uani 1 1 d . . .
C7 C 0.7577(7) 0.8236(6) 0.0351(4) 0.0444(10) Uani 1 1 d . . .
H7 H 0.7781 0.9324 0.0154 0.053 Uiso 1 1 calc R . .
C8 C 0.7415(8) 0.7731(7) 0.1335(4) 0.0467(11) Uani 1 1 d . . .
H8 H 0.7198 0.6649 0.1534 0.056 Uiso 1 1 calc R . .
C9 C 0.7541(7) 0.8692(6) 0.2123(3) 0.0432(10) Uani 1 1 d . . .
C10 C 0.7870(7) 1.0286(7) 0.1988(3) 0.0456(11) Uani 1 1 d . . .
C11 C 0.7892(7) 1.1146(6) 0.2777(4) 0.0468(11) Uani 1 1 d . . .
C12 C 0.7606(8) 1.0446(7) 0.3758(4) 0.0489(11) Uani 1 1 d . . .
C13 C 0.7303(8) 0.8856(7) 0.3914(4) 0.0507(11) Uani 1 1 d . . .
C14 C 0.7279(8) 0.7997(7) 0.3115(4) 0.0485(11) Uani 1 1 d . . .
C15 C 0.7585(8) 1.1393(8) 0.4586(4) 0.0545(12) Uani 1 1 d . . .

loop_
_atom_site_aniso_label
_atom_site_aniso_U_11
_atom_site_aniso_U_22
_atom_site_aniso_U_33
_atom_site_aniso_U_23
_atom_site_aniso_U_13
_atom_site_aniso_U_12
Br1 0.0612(4) 0.0604(3) 0.0577(4) -0.0145(2) -0.0106(2) -0.0296(3)
F1 0.0726(19) 0.0620(17) 0.0409(15) 0.0024(13) -0.0089(13) -0.0370(16)
F2 0.0636(17) 0.0470(15) 0.0493(15) 0.0011(12) -0.0045(13) -0.0348(14)
F3 0.0705(18) 0.0490(15) 0.0486(16) -0.0015(12) -0.0055(13) -0.0367(14)
F4 0.0744(19) 0.0478(15) 0.0634(18) -0.0067(13) -0.0077(15) -0.0386(15)
F5 0.085(2) 0.0537(16) 0.0439(16) 0.0033(12) -0.0075(14) -0.0465(16)
F6 0.0705(18) 0.0513(16) 0.0582(17) -0.0055(13) -0.0059(14) -0.0393(15)
F7 0.091(2) 0.079(2) 0.0386(16) -0.0022(14) -0.0033(15) -0.0533(19)
F8 0.087(2) 0.0585(17) 0.0494(16) 0.0012(13) -0.0041(15) -0.0503(17)
N1 0.081(3) 0.078(3) 0.067(3) -0.018(3) -0.009(3) -0.040(3)
C1 0.046(3) 0.049(3) 0.049(3) -0.009(2) -0.010(2) -0.021(2)
C2 0.050(3) 0.050(3) 0.049(3) -0.004(2) -0.008(2) -0.026(2)
C3 0.044(2) 0.043(2) 0.051(3) -0.004(2) -0.004(2) -0.024(2)
C4 0.047(2) 0.043(2) 0.046(3) -0.002(2) -0.004(2) -0.027(2)
C5 0.050(3) 0.050(3) 0.039(2) -0.001(2) -0.003(2) -0.029(2)
C6 0.050(3) 0.041(2) 0.054(3) -0.007(2) -0.005(2) -0.025(2)
C7 0.049(3) 0.041(2) 0.049(3) 0.000(2) -0.004(2) -0.027(2)
C8 0.053(3) 0.044(2) 0.052(3) -0.002(2) -0.005(2) -0.030(2)
C9 0.046(2) 0.044(2) 0.044(3) -0.004(2) -0.002(2) -0.025(2)
C10 0.049(3) 0.048(3) 0.044(3) -0.002(2) -0.005(2) -0.027(2)
C11 0.043(3) 0.041(2) 0.061(3) -0.007(2) -0.005(2) -0.022(2)
C12 0.050(3) 0.054(3) 0.048(3) -0.007(2) -0.006(2) -0.027(2)
C13 0.053(3) 0.061(3) 0.042(3) -0.003(2) -0.001(2) -0.031(3)
C14 0.054(3) 0.052(3) 0.049(3) -0.002(2) -0.001(2) -0.034(2)
C15 0.055(3) 0.063(3) 0.051(3) -0.005(3) -0.004(2) -0.032(3)

loop_
_atom_type_symbol
_atom_type_description
_atom_type_scat_dispersion_real
_atom_type_scat_dispersion_imag
_atom_type_scat_source
C C 0.0033 0.0016 'International Tables Vol C Tables 4.2.6.8 and 6.1.1.4'
H H 0.0000 0.0000 'International Tables Vol C Tables 4.2.6.8 and 6.1.1.4'
Br Br -0.2901 2.4595 'International Tables Vol C Tables 4.2.6.8 and 6.1.1.4'
F F 0.0171 0.0103 'International Tables Vol C Tables 4.2.6.8 and 6.1.1.4'
N N 0.0061 0.0033 'International Tables Vol C Tables 4.2.6.8 and 6.1.1.4'

loop_
_geom_angle_atom_site_label_1
_geom_angle_atom_site_label_2
_geom_angle_atom_site_label_3
_geom_angle
_geom_angle_site_symmetry_1
_geom_angle_site_symmetry_3
_geom_angle_publ_flag
C2 C1 C6 118.0(4) . . ?
C2 C1 Br1 121.4(4) . . ?
C6 C1 Br1 120.7(3) . . ?
F1 C2 C1 120.5(4) . . ?
F1 C2 C3 119.0(4) . . ?
C1 C2 C3 120.5(5) . . ?
F2 C3 C2 117.0(4) . . ?
F2 C3 C4 120.3(4) . . ?
C2 C3 C4 122.7(4) . . ?
C5 C4 C3 115.2(4) . . ?
C5 C4 C7 126.1(4) . . ?
C3 C4 C7 118.7(4) . . ?
F3 C5 C6 116.9(4) . . ?
F3 C5 C4 120.1(4) . . ?
C6 C5 C4 122.9(4) . . ?
F4 C6 C5 118.9(4) . . ?
F4 C6 C1 120.4(4) . . ?
C5 C6 C1 120.8(4) . . ?
C8 C7 C4 126.3(4) . . ?
C8 C7 H7 116.8 . . ?
C4 C7 H7 116.8 . . ?
C7 C8 C9 126.0(4) . . ?
C7 C8 H8 117.0 . . ?
C9 C8 H8 117.0 . . ?
C10 C9 C14 115.7(4) . . ?
C10 C9 C8 126.0(4) . . ?
C14 C9 C8 118.3(4) . . ?
F5 C10 C11 117.3(4) . . ?
F5 C10 C9 120.4(4) . . ?
C11 C10 C9 122.3(4) . . ?
F6 C11 C10 119.2(4) . . ?
F6 C11 C12 119.7(4) . . ?
C10 C11 C12 121.1(4) . . ?
C13 C12 C11 117.9(4) . . ?
C13 C12 C15 121.5(4) . . ?
C11 C12 C15 120.6(4) . . ?
F7 C13 C12 119.8(4) . . ?
F7 C13 C14 119.5(4) . . ?
C12 C13 C14 120.7(4) . . ?
F8 C14 C13 118.0(4) . . ?
F8 C14 C9 119.7(4) . . ?
C13 C14 C9 122.3(4) . . ?
N1 C15 C12 179.4(7) . . ?

loop_
_geom_bond_atom_site_label_1
_geom_bond_atom_site_label_2
_geom_bond_distance
_geom_bond_site_symmetry_2
_geom_bond_publ_flag
Br1 C1 1.879(4) . ?
F1 C2 1.346(6) . ?
F2 C3 1.342(5) . ?
F3 C5 1.347(5) . ?
F4 C6 1.334(5) . ?
F5 C10 1.341(5) . ?
F6 C11 1.333(5) . ?
F7 C13 1.335(6) . ?
F8 C14 1.329(5) . ?
N1 C15 1.116(6) . ?
C1 C2 1.380(7) . ?
C1 C6 1.381(7) . ?
C2 C3 1.388(6) . ?
C3 C4 1.390(7) . ?
C4 C5 1.389(6) . ?
C4 C7 1.468(6) . ?
C5 C6 1.379(6) . ?
C7 C8 1.344(7) . ?
C7 H7 0.9500 . ?
C8 C9 1.459(6) . ?
C8 H8 0.9500 . ?
C9 C10 1.395(6) . ?
C9 C14 1.401(7) . ?
C10 C11 1.375(6) . ?
C11 C12 1.392(7) . ?
C12 C13 1.381(7) . ?
C12 C15 1.455(7) . ?
C13 C14 1.386(7) . ?

loop_
_geom_hbond_atom_site_label_D
_geom_hbond_atom_site_label_H
_geom_hbond_atom_site_label_A
_geom_hbond_distance_DH
_geom_hbond_distance_HA
_geom_hbond_distance_DA
_geom_hbond_angle_DHA
_geom_hbond_site_symmetry_A
_geom_hbond_publ_flag
C7 H7 F2 0.9500 2.4200 2.776(6) 102.00 . ?
C7 H7 F5 0.9500 2.1400 2.832(6) 129.00 . ?
C8 H8 F3 0.9500 2.1700 2.847(6) 127.00 . ?
C8 H8 F8 0.9500 2.3900 2.754(6) 102.00 . ?

loop_
_geom_torsion_atom_site_label_1
_geom_torsion_atom_site_label_2
_geom_torsion_atom_site_label_3
_geom_torsion_atom_site_label_4
_geom_torsion
_geom_torsion_site_symmetry_1
_geom_torsion_site_symmetry_2
_geom_torsion_site_symmetry_3
_geom_torsion_site_symmetry_4
_geom_torsion_publ_flag
C6 C1 C2 F1 179.1(4) . . . . ?
Br1 C1 C2 F1 -0.6(6) . . . . ?
C6 C1 C2 C3 -0.3(7) . . . . ?
Br1 C1 C2 C3 -180.0(4) . . . . ?
F1 C2 C3 F2 0.5(6) . . . . ?
C1 C2 C3 F2 179.9(4) . . . . ?
F1 C2 C3 C4 -179.7(4) . . . . ?
C1 C2 C3 C4 -0.2(7) . . . . ?
F2 C3 C4 C5 179.9(4) . . . . ?
C2 C3 C4 C5 0.0(7) . . . . ?
F2 C3 C4 C7 -0.6(7) . . . . ?
C2 C3 C4 C7 179.5(4) . . . . ?
C3 C4 C5 F3 178.6(4) . . . . ?
C7 C4 C5 F3 -0.9(7) . . . . ?
C3 C4 C5 C6 0.8(7) . . . . ?
C7 C4 C5 C6 -178.6(4) . . . . ?
F3 C5 C6 F4 1.0(6) . . . . ?
C4 C5 C6 F4 178.8(4) . . . . ?
F3 C5 C6 C1 -179.2(4) . . . . ?
C4 C5 C6 C1 -1.4(7) . . . . ?
C2 C1 C6 F4 -179.1(4) . . . . ?
Br1 C1 C6 F4 0.6(6) . . . . ?
C2 C1 C6 C5 1.1(7) . . . . ?
Br1 C1 C6 C5 -179.2(4) . . . . ?
C5 C4 C7 C8 -5.8(8) . . . . ?
C3 C4 C7 C8 174.8(5) . . . . ?
C4 C7 C8 C9 179.5(4) . . . . ?
C7 C8 C9 C10 -0.6(8) . . . . ?
C7 C8 C9 C14 178.2(5) . . . . ?
C14 C9 C10 F5 179.7(4) . . . . ?
C8 C9 C10 F5 -1.4(7) . . . . ?
C14 C9 C10 C11 -1.3(7) . . . . ?
C8 C9 C10 C11 177.6(5) . . . . ?
F5 C10 C11 F6 -0.5(7) . . . . ?
C9 C10 C11 F6 -179.5(4) . . . . ?
F5 C10 C11 C12 179.7(4) . . . . ?
C9 C10 C11 C12 0.7(8) . . . . ?
F6 C11 C12 C13 -179.7(4) . . . . ?
C10 C11 C12 C13 0.1(7) . . . . ?
F6 C11 C12 C15 1.6(7) . . . . ?
C10 C11 C12 C15 -178.6(4) . . . . ?
C11 C12 C13 F7 178.5(4) . . . . ?
C15 C12 C13 F7 -2.8(8) . . . . ?
C11 C12 C13 C14 -0.3(8) . . . . ?
C15 C12 C13 C14 178.5(5) . . . . ?
F7 C13 C14 F8 0.0(7) . . . . ?
C12 C13 C14 F8 178.7(4) . . . . ?
F7 C13 C14 C9 -179.2(4) . . . . ?
C12 C13 C14 C9 -0.4(8) . . . . ?
C10 C9 C14 F8 -177.9(4) . . . . ?
C8 C9 C14 F8 3.1(7) . . . . ?
C10 C9 C14 C13 1.2(7) . . . . ?
C8 C9 C14 C13 -177.8(5) . . . . ?
C13 C12 C15 N1 55(65) . . . . ?
C11 C12 C15 N1 -126(64) . . . . ?

loop_
_cod_related_entry_id
_cod_related_entry_database
_cod_related_entry_code
1 ChemSpider 21197857
